data_4314690
loop_
_publ_author_name
'Stanislav Groysman'
'Amit Majumdar'
'Shao-Liang Zheng'
'R. H. Holm'

_publ_contact_author_address
;Department of Chemistry and Chemical Biology
Harvard University
Cambridge
Massachusetts 02138
;
_publ_contact_author_email holm@chemistry.harvard.edu
_publ_contact_author_name 'Prof. R. H. Holm'
_publ_section_title
;
 Reactions of Monodithiolene Tungsten(VI) Sulfido Complexes with Copper(I)
 in Relation to the Structure of the Active Site of Carbon Monoxide
 Dehydrogenase
;
_journal_name_full 'Inorganic Chemistry'
_journal_page_first 1082
_journal_page_last 1089
_journal_paper_doi 10.1021/ic902066m
_journal_volume 49
_journal_year 2010
_chemical_formula_moiety 'C42 H53 Cu O S5 W, 2(C8 H20 N), H2O'
_chemical_formula_sum 'C58 H95 Cu N2 O2 S5 W'
_chemical_formula_weight 1260.10
_chemical_name_systematic
; 
 ? 
;
_space_group_IT_number 14
_symmetry_cell_setting monoclinic
_symmetry_space_group_name_Hall '-P 2ybc'
_symmetry_space_group_name_H-M 'P 1 21/c 1'
_atom_sites_solution_hydrogens geom
_atom_sites_solution_primary direct
_atom_sites_solution_secondary difmap
_audit_creation_method SHELXL-97
_cell_angle_alpha 90.00
_cell_angle_beta 107.470(2)
_cell_angle_gamma 90.00
_cell_formula_units_Z 4
_cell_length_a 19.040(2)
_cell_length_b 15.9492(19)
_cell_length_c 21.698(3)
_cell_measurement_temperature 193(2)
_cell_measurement_theta_max 19.735
_cell_measurement_theta_min 2.246
_cell_volume 6285.2(13)
_computing_cell_refinement 'SMART (Bruker, 2001)'
_computing_data_collection 'SMART (Bruker, 2001)'
_computing_data_reduction 'SAINT (Bruker, 2003)'
_computing_molecular_graphics 'SHELXTL (Bruker, 2000)'
_computing_publication_material 'SHELXTL (Bruker, 2000)'
_computing_structure_refinement 'SHELXL-97 (Sheldrick, 1997)'
_computing_structure_solution 'SHELXS-97 (Sheldrick, 1990)'
_diffrn_ambient_temperature 193(2)
_diffrn_measured_fraction_theta_full 0.999
_diffrn_measured_fraction_theta_max 0.999
_diffrn_measurement_device_type 'Bruker Smart APEX CCD'
_diffrn_measurement_method 'phi and omega scans'
_diffrn_radiation_monochromator graphite
_diffrn_radiation_source 'fine-focus sealed tube'
_diffrn_radiation_type MoK\a
_diffrn_radiation_wavelength 0.71073
_diffrn_reflns_av_R_equivalents 0.0854
_diffrn_reflns_av_sigmaI/netI 0.0988
_diffrn_reflns_limit_h_max 18
_diffrn_reflns_limit_h_min -22
_diffrn_reflns_limit_k_max 18
_diffrn_reflns_limit_k_min -18
_diffrn_reflns_limit_l_max 25
_diffrn_reflns_limit_l_min -25
_diffrn_reflns_number 35033
_diffrn_reflns_theta_full 25.00
_diffrn_reflns_theta_max 25.00
_diffrn_reflns_theta_min 1.79
_exptl_absorpt_coefficient_mu 2.372
_exptl_absorpt_correction_T_max 0.8906
_exptl_absorpt_correction_T_min 0.3834
_exptl_absorpt_correction_type multi-scan
_exptl_absorpt_process_details 'SADABS (Sheldrick, 2002)'
_exptl_crystal_colour orange
_exptl_crystal_density_diffrn 1.332
_exptl_crystal_density_method 'not measured'
_exptl_crystal_description plate
_exptl_crystal_F_000 2624
_exptl_crystal_size_max 0.50
_exptl_crystal_size_mid 0.35
_exptl_crystal_size_min 0.05
_refine_diff_density_max 2.774
_refine_diff_density_min -0.998
_refine_diff_density_rms 0.121
_refine_ls_extinction_method none
_refine_ls_goodness_of_fit_ref 1.003
_refine_ls_hydrogen_treatment constr
_refine_ls_matrix_type full
_refine_ls_number_parameters 622
_refine_ls_number_reflns 11060
_refine_ls_number_restraints 0
_refine_ls_restrained_S_all 1.003
_refine_ls_R_factor_all 0.1268
_refine_ls_R_factor_gt 0.0616
_refine_ls_shift/su_max 0.001
_refine_ls_shift/su_mean 0.000
_refine_ls_structure_factor_coef Fsqd
_refine_ls_weighting_details 'calc w=1/[\s^2^(Fo^2^)+(0.0852P)^2^+0.0000P] where P=(Fo^2^+2Fc^2^)/3'
_refine_ls_weighting_scheme calc
_refine_ls_wR_factor_gt 0.1386
_refine_ls_wR_factor_ref 0.1729
_reflns_number_gt 6198
_reflns_number_total 11060
_reflns_threshold_expression >2sigma(I)
_cod_data_source_file ic902066m_si_001_02.cif
_cod_data_source_block '[Et4N]2[WObdt(S)2CuSAr]'
_cod_depositor_comments
;
The following automatic conversions were performed:

'_symmetry_cell_setting' value 'Monoclinic' changed to 'monoclinic'
according to the built-in table from CIF Core dictionary named
'cif_core.dic' version 2.4.1 from
2010-06-29.

'_exptl_absorpt_correction_type' value 'MULTI-SCAN'
changed to 'multi-scan' according to the built-in table from CIF Core
dictionary named 'cif_core.dic' version 2.4.1 from 2010-06-29.

Automatic conversion script
Id: cif_fix_values 1646 2011-03-28 12:23:43Z adriana 
;
_cod_original_cell_volume 6285.0(13)
_cod_original_sg_symbol_H-M 'P 21/c'
_cod_database_code 4314690

loop_
_symmetry_equiv_pos_as_xyz
'x, y, z'
'-x, y+1/2, -z+1/2'
'-x, -y, -z'
'x, -y-1/2, z-1/2'

loop_
_atom_site_label
_atom_site_type_symbol
_atom_site_fract_x
_atom_site_fract_y
_atom_site_fract_z
_atom_site_U_iso_or_equiv
_atom_site_adp_type
_atom_site_occupancy
_atom_site_symmetry_multiplicity
_atom_site_calc_flag
_atom_site_refinement_flags
_atom_site_disorder_assembly
_atom_site_disorder_group
W1 W 0.54951(2) 0.83447(2) 0.869294(18) 0.05440(16) Uani 1 1 d . . .
Cu1 Cu 0.67738(6) 0.78044(7) 0.86219(5) 0.0540(3) Uani 1 1 d . . .
S1 S 0.42286(16) 0.80810(17) 0.80052(14) 0.0773(8) Uani 1 1 d . . .
S2 S 0.49409(17) 0.78906(18) 0.94985(14) 0.0787(8) Uani 1 1 d . . .
S3 S 0.65428(15) 0.81064(16) 0.95262(12) 0.0687(7) Uani 1 1 d . . .
S4 S 0.57530(15) 0.78110(17) 0.78090(12) 0.0687(7) Uani 1 1 d . . .
S5 S 0.77929(13) 0.74102(14) 0.84368(10) 0.0518(6) Uani 1 1 d . . .
O1 O 0.5462(4) 0.9438(4) 0.8631(3) 0.0747(19) Uani 1 1 d . . .
O1W O 0.7305(7) 0.8910(7) 0.7265(5) 0.178(5) Uani 1 1 d . . .
H1WA H 0.7176 0.8410 0.7149 0.214 Uiso 1 1 d R . .
H1WB H 0.7459 0.9212 0.6929 0.214 Uiso 1 1 d R . .
N1 N 0.6589(6) 0.8998(5) 0.1443(4) 0.087(3) Uani 1 1 d . . .
N2 N 0.5612(8) 0.0204(6) 0.6706(5) 0.100(3) Uani 1 1 d . . .
C1 C 0.3982(6) 0.7979(6) 0.9179(7) 0.082(3) Uani 1 1 d . . .
C2 C 0.3647(7) 0.8074(6) 0.8506(7) 0.087(4) Uani 1 1 d . . .
C3 C 0.2885(7) 0.8123(7) 0.8237(8) 0.107(5) Uani 1 1 d . . .
H3 H 0.2657 0.8149 0.7783 0.128 Uiso 1 1 calc R . .
C4 C 0.2465(10) 0.8131(10) 0.8685(13) 0.146(8) Uani 1 1 d . . .
H4 H 0.1944 0.8171 0.8527 0.175 Uiso 1 1 calc R . .
C5 C 0.2797(13) 0.8082(11) 0.9325(11) 0.147(8) Uani 1 1 d . . .
H5 H 0.2502 0.8124 0.9609 0.176 Uiso 1 1 calc R . .
C6 C 0.3538(9) 0.7974(9) 0.9586(9) 0.128(6) Uani 1 1 d . . .
H6 H 0.3749 0.7896 1.0038 0.154 Uiso 1 1 calc R . .
C7 C 0.8531(5) 0.7552(6) 0.9152(4) 0.057(2) Uani 1 1 d . . .
C8 C 0.8896(5) 0.8341(6) 0.9299(5) 0.061(2) Uani 1 1 d . . .
C9 C 0.9464(6) 0.8427(8) 0.9872(6) 0.085(3) Uani 1 1 d . . .
H9 H 0.9706 0.8953 0.9968 0.102 Uiso 1 1 calc R . .
C10 C 0.9692(7) 0.7784(10) 1.0305(6) 0.104(4) Uani 1 1 d . . .
H10 H 1.0074 0.7862 1.0699 0.125 Uiso 1 1 calc R . .
C11 C 0.9346(7) 0.7016(10) 1.0148(6) 0.099(4) Uani 1 1 d . . .
H11 H 0.9500 0.6563 1.0442 0.119 Uiso 1 1 calc R . .
C12 C 0.8777(6) 0.6880(7) 0.9572(5) 0.067(3) Uani 1 1 d . . .
C13 C 0.8740(5) 0.9066(6) 0.8841(4) 0.058(2) Uani 1 1 d . . .
C14 C 0.9052(6) 0.9090(7) 0.8317(5) 0.073(3) Uani 1 1 d . . .
C15 C 0.8963(6) 0.9809(7) 0.7937(5) 0.083(3) Uani 1 1 d . . .
H15 H 0.9175 0.9823 0.7593 0.099 Uiso 1 1 calc R . .
C16 C 0.8582(6) 1.0496(6) 0.8041(5) 0.079(3) Uani 1 1 d . . .
C17 C 0.8299(6) 1.0457(6) 0.8555(5) 0.077(3) Uani 1 1 d . . .
H17 H 0.8039 1.0932 0.8636 0.092 Uiso 1 1 calc R . .
C18 C 0.8368(6) 0.9777(6) 0.8959(5) 0.064(3) Uani 1 1 d . . .
C19 C 0.9486(6) 0.8336(7) 0.8190(5) 0.079(3) Uani 1 1 d . . .
H19 H 0.9330 0.7837 0.8396 0.095 Uiso 1 1 calc R . .
C20 C 0.9304(8) 0.8142(7) 0.7458(6) 0.104(4) Uani 1 1 d . . .
H20A H 0.8770 0.8080 0.7268 0.155 Uiso 1 1 calc R . .
H20B H 0.9549 0.7621 0.7399 0.155 Uiso 1 1 calc R . .
H20C H 0.9479 0.8603 0.7243 0.155 Uiso 1 1 calc R . .
C21 C 1.0302(8) 0.8432(10) 0.8488(8) 0.141(6) Uani 1 1 d . . .
H21A H 1.0553 0.7934 0.8392 0.211 Uiso 1 1 calc R . .
H21B H 1.0415 0.8494 0.8957 0.211 Uiso 1 1 calc R . .
H21C H 1.0472 0.8929 0.8309 0.211 Uiso 1 1 calc R . .
C22 C 0.8016(6) 0.9785(6) 0.9514(4) 0.066(3) Uani 1 1 d . . .
H22 H 0.7972 0.9192 0.9649 0.079 Uiso 1 1 calc R . .
C23 C 0.8538(6) 1.0266(7) 1.0101(5) 0.086(3) Uani 1 1 d . . .
H23A H 0.9029 1.0010 1.0221 0.129 Uiso 1 1 calc R . .
H23B H 0.8340 1.0237 1.0469 0.129 Uiso 1 1 calc R . .
H23C H 0.8573 1.0854 0.9983 0.129 Uiso 1 1 calc R . .
C24 C 0.7260(6) 1.0178(6) 0.9330(5) 0.083(3) Uani 1 1 d . . .
H24A H 0.7068 1.0163 0.9701 0.124 Uiso 1 1 calc R . .
H24B H 0.6929 0.9865 0.8970 0.124 Uiso 1 1 calc R . .
H24C H 0.7292 1.0761 0.9199 0.124 Uiso 1 1 calc R . .
C25 C 0.8486(8) 1.1299(7) 0.7623(6) 0.098(4) Uani 1 1 d . . .
H25 H 0.7972 1.1497 0.7568 0.117 Uiso 1 1 calc R . .
C26 C 0.8975(8) 1.1981(8) 0.7977(6) 0.117(5) Uani 1 1 d . . .
H26A H 0.8915 1.2044 0.8408 0.175 Uiso 1 1 calc R . .
H26B H 0.8845 1.2508 0.7738 0.175 Uiso 1 1 calc R . .
H26C H 0.9489 1.1839 0.8020 0.175 Uiso 1 1 calc R . .
C27 C 0.8526(8) 1.1141(7) 0.6960(5) 0.102(4) Uani 1 1 d . . .
H27A H 0.8188 1.0685 0.6762 0.153 Uiso 1 1 calc R . .
H27B H 0.9030 1.0983 0.6981 0.153 Uiso 1 1 calc R . .
H27C H 0.8386 1.1651 0.6700 0.153 Uiso 1 1 calc R . .
C28 C 0.8529(6) 0.5974(6) 0.9415(4) 0.066(3) Uani 1 1 d . . .
C29 C 0.8899(6) 0.5499(7) 0.9058(5) 0.079(3) Uani 1 1 d . . .
C30 C 0.8690(7) 0.4644(7) 0.8949(5) 0.090(4) Uani 1 1 d . . .
H30 H 0.8921 0.4313 0.8702 0.109 Uiso 1 1 calc R . .
C31 C 0.8175(8) 0.4274(7) 0.9181(6) 0.093(4) Uani 1 1 d . . .
C32 C 0.7827(7) 0.4783(6) 0.9534(5) 0.084(3) Uani 1 1 d . . .
H32 H 0.7469 0.4541 0.9704 0.101 Uiso 1 1 calc R . .
C33 C 0.7994(6) 0.5629(6) 0.9639(5) 0.068(3) Uani 1 1 d . . .
C34 C 0.9495(6) 0.5853(7) 0.8815(5) 0.084(3) Uani 1 1 d . . .
H34 H 0.9547 0.6461 0.8933 0.101 Uiso 1 1 calc R . .
C35 C 0.9300(7) 0.5792(10) 0.8088(6) 0.123(5) Uani 1 1 d . . .
H35A H 0.9701 0.6028 0.7946 0.185 Uiso 1 1 calc R . .
H35B H 0.8846 0.6107 0.7890 0.185 Uiso 1 1 calc R . .
H35C H 0.9226 0.5203 0.7957 0.185 Uiso 1 1 calc R . .
C36 C 1.0231(7) 0.5436(10) 0.9129(6) 0.135(6) Uani 1 1 d . . .
H36A H 1.0606 0.5683 0.8958 0.202 Uiso 1 1 calc R . .
H36B H 1.0192 0.4834 0.9034 0.202 Uiso 1 1 calc R . .
H36C H 1.0372 0.5520 0.9598 0.202 Uiso 1 1 calc R . .
C37 C 0.7616(6) 0.6129(7) 1.0042(5) 0.079(3) Uani 1 1 d . . .
H37 H 0.7686 0.6738 0.9968 0.095 Uiso 1 1 calc R . .
C38 C 0.7981(8) 0.5943(9) 1.0771(6) 0.119(5) Uani 1 1 d . . .
H38A H 0.8511 0.6053 1.0884 0.178 Uiso 1 1 calc R . .
H38B H 0.7899 0.5355 1.0860 0.178 Uiso 1 1 calc R . .
H38C H 0.7762 0.6305 1.1029 0.178 Uiso 1 1 calc R . .
C39 C 0.6800(8) 0.5960(7) 0.9862(7) 0.113(5) Uani 1 1 d . . .
H39A H 0.6583 0.6297 1.0136 0.169 Uiso 1 1 calc R . .
H39B H 0.6718 0.5364 0.9925 0.169 Uiso 1 1 calc R . .
H39C H 0.6570 0.6108 0.9408 0.169 Uiso 1 1 calc R . .
C40 C 0.8028(12) 0.3336(9) 0.9088(8) 0.130(6) Uani 1 1 d . . .
H40 H 0.8243 0.3143 0.8745 0.156 Uiso 1 1 calc R . .
C41 C 0.8412(8) 0.2873(8) 0.9695(9) 0.147(6) Uani 1 1 d . . .
H41A H 0.8937 0.3017 0.9831 0.221 Uiso 1 1 calc R . .
H41B H 0.8355 0.2268 0.9617 0.221 Uiso 1 1 calc R . .
H41C H 0.8197 0.3030 1.0036 0.221 Uiso 1 1 calc R . .
C42 C 0.7238(13) 0.3136(9) 0.8870(9) 0.176(9) Uani 1 1 d . . .
H42A H 0.6998 0.3446 0.8473 0.265 Uiso 1 1 calc R . .
H42B H 0.7015 0.3295 0.9206 0.265 Uiso 1 1 calc R . .
H42C H 0.7173 0.2532 0.8787 0.265 Uiso 1 1 calc R . .
C43 C 0.5678(11) -0.0643(9) 0.6474(8) 0.161(8) Uani 1 1 d . . .
H43A H 0.5508 -0.1054 0.6740 0.193 Uiso 1 1 calc R . .
H43B H 0.6202 -0.0763 0.6520 0.193 Uiso 1 1 calc R . .
C44 C 0.5186(11) -0.0747(13) 0.5708(8) 0.185(8) Uani 1 1 d . . .
H44A H 0.5239 -0.1319 0.5563 0.278 Uiso 1 1 calc R . .
H44B H 0.5359 -0.0346 0.5444 0.278 Uiso 1 1 calc R . .
H44C H 0.4666 -0.0638 0.5664 0.278 Uiso 1 1 calc R . .
C45 C 0.5937(10) 0.0869(8) 0.6391(8) 0.143(7) Uani 1 1 d . . .
H45A H 0.5596 0.0963 0.5952 0.171 Uiso 1 1 calc R . .
H45B H 0.5951 0.1396 0.6637 0.171 Uiso 1 1 calc R . .
C46 C 0.6622(10) 0.0743(10) 0.6333(11) 0.198(10) Uani 1 1 d . . .
H46A H 0.6762 0.1227 0.6118 0.297 Uiso 1 1 calc R . .
H46B H 0.6619 0.0237 0.6075 0.297 Uiso 1 1 calc R . .
H46C H 0.6976 0.0673 0.6763 0.297 Uiso 1 1 calc R . .
C47 C 0.4837(11) 0.0453(10) 0.6589(7) 0.133(6) Uani 1 1 d . . .
H47A H 0.4608 0.0514 0.6117 0.160 Uiso 1 1 calc R . .
H47B H 0.4829 0.1011 0.6785 0.160 Uiso 1 1 calc R . .
C48 C 0.4359(9) -0.0135(12) 0.6843(8) 0.170(7) Uani 1 1 d . . .
H48A H 0.3859 0.0092 0.6738 0.255 Uiso 1 1 calc R . .
H48B H 0.4566 -0.0189 0.7313 0.255 Uiso 1 1 calc R . .
H48C H 0.4345 -0.0688 0.6642 0.255 Uiso 1 1 calc R . .
C49 C 0.5984(8) 0.0196(8) 0.7425(7) 0.115(5) Uani 1 1 d . . .
H49A H 0.6505 0.0030 0.7503 0.138 Uiso 1 1 calc R . .
H49B H 0.5748 -0.0242 0.7620 0.138 Uiso 1 1 calc R . .
C50 C 0.5968(9) 0.1022(8) 0.7777(6) 0.134(6) Uani 1 1 d . . .
H50A H 0.6224 0.0951 0.8239 0.200 Uiso 1 1 calc R . .
H50B H 0.5456 0.1185 0.7719 0.200 Uiso 1 1 calc R . .
H50C H 0.6213 0.1459 0.7600 0.200 Uiso 1 1 calc R . .
C51 C 0.6137(10) 0.8206(8) 0.1182(7) 0.129(6) Uani 1 1 d . . .
H51A H 0.6383 0.7711 0.1430 0.155 Uiso 1 1 calc R . .
H51B H 0.6112 0.8122 0.0724 0.155 Uiso 1 1 calc R . .
C52 C 0.5303(10) 0.8292(12) 0.1241(8) 0.177(9) Uani 1 1 d . . .
H52A H 0.5023 0.7783 0.1073 0.265 Uiso 1 1 calc R . .
H52B H 0.5058 0.8778 0.0990 0.265 Uiso 1 1 calc R . .
H52C H 0.5328 0.8368 0.1696 0.265 Uiso 1 1 calc R . .
C53 C 0.6805(9) 0.8972(9) 0.2178(6) 0.129(5) Uani 1 1 d . . .
H53A H 0.6348 0.8915 0.2304 0.155 Uiso 1 1 calc R . .
H53B H 0.7100 0.8459 0.2325 0.155 Uiso 1 1 calc R . .
C54 C 0.7230(9) 0.9702(8) 0.2542(6) 0.134(6) Uani 1 1 d . . .
H54A H 0.7333 0.9608 0.3007 0.201 Uiso 1 1 calc R . .
H54B H 0.6940 1.0216 0.2418 0.201 Uiso 1 1 calc R . .
H54C H 0.7695 0.9759 0.2439 0.201 Uiso 1 1 calc R . .
C55 C 0.6164(8) 0.9774(7) 0.1216(6) 0.106(4) Uani 1 1 d . . .
H55A H 0.6489 1.0261 0.1382 0.127 Uiso 1 1 calc R . .
H55B H 0.5754 0.9800 0.1408 0.127 Uiso 1 1 calc R . .
C56 C 0.5851(8) 0.9858(8) 0.0494(6) 0.124(5) Uani 1 1 d . . .
H56A H 0.5580 1.0388 0.0389 0.186 Uiso 1 1 calc R . .
H56B H 0.5516 0.9389 0.0324 0.186 Uiso 1 1 calc R . .
H56C H 0.6253 0.9852 0.0298 0.186 Uiso 1 1 calc R . .
C57 C 0.7277(8) 0.9049(10) 0.1213(6) 0.120(5) Uani 1 1 d . . .
H57A H 0.7559 0.9562 0.1391 0.144 Uiso 1 1 calc R . .
H57B H 0.7125 0.9090 0.0736 0.144 Uiso 1 1 calc R . .
C58 C 0.7777(13) 0.8269(15) 0.1432(10) 0.283(17) Uani 1 1 d . . .
H58A H 0.8210 0.8318 0.1279 0.425 Uiso 1 1 calc R . .
H58B H 0.7501 0.7762 0.1250 0.425 Uiso 1 1 calc R . .
H58C H 0.7934 0.8234 0.1905 0.425 Uiso 1 1 calc R . .

loop_
_atom_site_aniso_label
_atom_site_aniso_U_11
_atom_site_aniso_U_22
_atom_site_aniso_U_33
_atom_site_aniso_U_23
_atom_site_aniso_U_13
_atom_site_aniso_U_12
W1 0.0669(3) 0.0487(2) 0.0529(2) -0.0034(2) 0.02610(19) 0.0037(2)
Cu1 0.0648(7) 0.0485(7) 0.0523(6) 0.0020(5) 0.0228(6) 0.0059(5)
S1 0.0804(19) 0.0673(18) 0.0825(19) 0.0013(14) 0.0217(16) 0.0022(14)
S2 0.105(2) 0.0710(18) 0.0754(18) -0.0040(15) 0.0494(17) -0.0080(16)
S3 0.0793(18) 0.0740(18) 0.0514(14) -0.0115(12) 0.0175(13) 0.0102(13)
S4 0.0783(18) 0.0797(19) 0.0502(14) -0.0031(13) 0.0224(13) 0.0187(14)
S5 0.0634(15) 0.0472(13) 0.0466(13) -0.0007(10) 0.0193(11) 0.0070(11)
O1 0.096(5) 0.042(4) 0.093(5) 0.004(3) 0.039(4) 0.012(3)
O1W 0.257(14) 0.170(11) 0.147(10) 0.010(8) 0.120(10) -0.043(10)
N1 0.152(9) 0.049(5) 0.063(6) -0.003(4) 0.039(6) 0.000(6)
N2 0.170(11) 0.059(6) 0.094(8) 0.009(6) 0.075(8) -0.008(7)
C1 0.095(9) 0.054(6) 0.116(10) -0.033(7) 0.059(8) -0.021(6)
C2 0.096(10) 0.046(6) 0.128(11) -0.025(7) 0.048(9) -0.010(6)
C3 0.062(8) 0.075(9) 0.188(15) -0.028(8) 0.044(9) -0.006(6)
C4 0.099(12) 0.091(11) 0.28(3) -0.072(15) 0.101(17) -0.028(9)
C5 0.17(2) 0.105(12) 0.21(2) -0.077(15) 0.121(19) -0.041(12)
C6 0.120(12) 0.125(12) 0.181(16) -0.055(11) 0.106(13) -0.037(10)
C7 0.066(6) 0.059(6) 0.052(6) 0.004(5) 0.026(5) 0.015(5)
C8 0.061(6) 0.061(6) 0.057(6) -0.013(5) 0.012(5) 0.010(5)
C9 0.087(8) 0.083(9) 0.079(8) -0.019(7) 0.015(7) -0.010(7)
C10 0.103(10) 0.110(11) 0.075(9) -0.004(9) -0.009(7) -0.001(9)
C11 0.114(11) 0.117(11) 0.056(7) 0.027(7) 0.011(7) 0.032(9)
C12 0.073(7) 0.083(8) 0.050(6) 0.005(5) 0.024(5) 0.012(6)
C13 0.067(6) 0.052(6) 0.057(6) -0.012(5) 0.020(5) -0.009(5)
C14 0.089(8) 0.065(7) 0.072(7) -0.020(6) 0.036(6) -0.001(6)
C15 0.119(9) 0.063(7) 0.089(8) -0.004(6) 0.065(7) -0.003(6)
C16 0.125(9) 0.054(6) 0.070(7) -0.007(5) 0.050(7) -0.005(6)
C17 0.121(9) 0.045(6) 0.074(7) -0.007(5) 0.044(7) -0.001(6)
C18 0.090(7) 0.047(6) 0.059(6) -0.013(5) 0.028(6) -0.002(5)
C19 0.084(8) 0.077(7) 0.086(8) -0.006(6) 0.040(6) -0.003(6)
C20 0.141(12) 0.089(9) 0.093(9) -0.021(7) 0.053(8) 0.013(8)
C21 0.101(12) 0.179(17) 0.149(14) -0.065(12) 0.049(10) 0.004(10)
C22 0.100(8) 0.045(6) 0.065(6) -0.010(5) 0.043(6) -0.014(5)
C23 0.115(9) 0.092(8) 0.057(6) -0.016(6) 0.035(6) -0.008(7)
C24 0.107(9) 0.053(6) 0.104(9) 0.001(6) 0.056(7) 0.012(6)
C25 0.168(13) 0.053(7) 0.091(9) -0.008(6) 0.067(9) -0.013(7)
C26 0.168(13) 0.105(10) 0.077(8) -0.004(8) 0.036(9) -0.052(10)
C27 0.173(13) 0.077(8) 0.079(8) 0.003(6) 0.073(9) 0.005(8)
C28 0.092(8) 0.056(6) 0.052(6) 0.020(5) 0.025(6) 0.029(6)
C29 0.115(9) 0.066(7) 0.066(7) 0.026(6) 0.043(7) 0.042(7)
C30 0.153(12) 0.064(8) 0.073(7) 0.019(6) 0.061(8) 0.047(7)
C31 0.160(12) 0.053(7) 0.075(8) 0.011(6) 0.048(8) 0.027(7)
C32 0.131(10) 0.058(7) 0.077(7) 0.024(6) 0.050(7) 0.022(6)
C33 0.098(8) 0.052(6) 0.057(6) 0.010(5) 0.029(6) 0.019(6)
C34 0.095(9) 0.094(9) 0.079(8) 0.026(7) 0.049(7) 0.040(7)
C35 0.119(11) 0.174(14) 0.091(10) 0.051(9) 0.053(9) 0.045(10)
C36 0.108(11) 0.197(16) 0.108(11) 0.075(11) 0.045(9) 0.040(10)
C37 0.094(9) 0.073(7) 0.082(8) 0.007(6) 0.044(7) 0.006(6)
C38 0.165(13) 0.128(12) 0.080(9) 0.012(8) 0.061(9) 0.035(10)
C39 0.148(13) 0.060(8) 0.156(13) 0.004(8) 0.085(11) 0.005(8)
C40 0.23(2) 0.071(10) 0.119(13) 0.010(9) 0.100(14) 0.021(12)
C41 0.161(14) 0.075(9) 0.210(18) 0.067(11) 0.062(13) 0.028(9)
C42 0.28(3) 0.059(10) 0.159(17) -0.006(10) 0.022(18) 0.011(13)
C43 0.31(2) 0.083(11) 0.134(14) -0.002(9) 0.132(16) -0.005(12)
C44 0.25(2) 0.20(2) 0.119(14) 0.006(14) 0.077(15) -0.014(17)
C45 0.23(2) 0.070(9) 0.173(15) 0.027(9) 0.136(15) 0.020(10)
C46 0.184(17) 0.092(12) 0.39(3) -0.023(15) 0.20(2) -0.021(11)
C47 0.188(17) 0.148(15) 0.072(9) -0.013(9) 0.051(10) -0.033(14)
C48 0.160(16) 0.194(19) 0.164(17) 0.049(14) 0.061(13) -0.033(13)
C49 0.146(13) 0.073(9) 0.137(13) 0.027(9) 0.059(11) 0.019(8)
C50 0.198(16) 0.083(10) 0.096(10) -0.004(8) 0.008(10) -0.003(10)
C51 0.205(17) 0.085(10) 0.078(9) -0.004(7) 0.012(10) -0.008(10)
C52 0.185(18) 0.26(2) 0.090(11) 0.028(12) 0.052(12) -0.074(16)
C53 0.189(16) 0.119(12) 0.072(9) 0.024(9) 0.030(10) 0.010(11)
C54 0.218(17) 0.087(10) 0.085(9) -0.028(8) 0.025(10) -0.014(10)
C55 0.164(13) 0.064(8) 0.097(10) 0.005(7) 0.051(9) 0.007(8)
C56 0.197(15) 0.102(10) 0.072(9) 0.014(7) 0.040(9) 0.036(10)
C57 0.133(12) 0.142(13) 0.085(9) -0.016(9) 0.033(9) 0.014(10)
C58 0.31(3) 0.33(3) 0.154(18) -0.067(18) -0.019(18) 0.25(3)

loop_
_atom_type_symbol
_atom_type_description
_atom_type_scat_dispersion_real
_atom_type_scat_dispersion_imag
_atom_type_scat_source
C C 0.0033 0.0016 'International Tables Vol C Tables 4.2.6.8 and 6.1.1.4'
H H 0.0000 0.0000 'International Tables Vol C Tables 4.2.6.8 and 6.1.1.4'
N N 0.0061 0.0033 'International Tables Vol C Tables 4.2.6.8 and 6.1.1.4'
O O 0.0106 0.0060 'International Tables Vol C Tables 4.2.6.8 and 6.1.1.4'
S S 0.1246 0.1234 'International Tables Vol C Tables 4.2.6.8 and 6.1.1.4'
Cu Cu 0.3201 1.2651 'International Tables Vol C Tables 4.2.6.8 and 6.1.1.4'
W W -0.8490 6.8722 'International Tables Vol C Tables 4.2.6.8 and 6.1.1.4'

loop_
_geom_angle_atom_site_label_1
_geom_angle_atom_site_label_2
_geom_angle_atom_site_label_3
_geom_angle
_geom_angle_site_symmetry_1
_geom_angle_site_symmetry_3
_geom_angle_publ_flag
O1 W1 S4 108.6(2) . . ?
O1 W1 S3 103.2(2) . . ?
S4 W1 S3 104.23(9) . . ?
O1 W1 S2 110.0(2) . . ?
S4 W1 S2 138.53(10) . . ?
S3 W1 S2 81.05(10) . . ?
O1 W1 S1 96.8(2) . . ?
S4 W1 S1 81.11(10) . . ?
S3 W1 S1 156.13(10) . . ?
S2 W1 S1 79.96(10) . . ?
O1 W1 Cu1 109.6(2) . . ?
S4 W1 Cu1 52.57(7) . . ?
S3 W1 Cu1 52.32(7) . . ?
S2 W1 Cu1 123.98(8) . . ?
S1 W1 Cu1 131.61(7) . . ?
S5 Cu1 S3 130.95(10) . . ?
S5 Cu1 S4 118.25(10) . . ?
S3 Cu1 S4 110.55(10) . . ?
S5 Cu1 W1 172.79(8) . . ?
S3 Cu1 W1 55.73(7) . . ?
S4 Cu1 W1 55.56(7) . . ?
C2 S1 W1 108.0(5) . . ?
C1 S2 W1 108.7(4) . . ?
Cu1 S3 W1 71.95(8) . . ?
Cu1 S4 W1 71.87(8) . . ?
C7 S5 Cu1 108.5(3) . . ?
H1WA O1W H1WB 111.2 . . ?
C55 N1 C53 108.6(9) . . ?
C55 N1 C57 106.4(10) . . ?
C53 N1 C57 110.7(11) . . ?
C55 N1 C51 112.1(10) . . ?
C53 N1 C51 108.0(10) . . ?
C57 N1 C51 111.2(10) . . ?
C43 N2 C47 112.1(13) . . ?
C43 N2 C45 114.1(10) . . ?
C47 N2 C45 105.1(11) . . ?
C43 N2 C49 106.6(11) . . ?
C47 N2 C49 108.5(10) . . ?
C45 N2 C49 110.4(12) . . ?
C6 C1 C2 118.9(13) . . ?
C6 C1 S2 120.4(13) . . ?
C2 C1 S2 120.6(9) . . ?
C3 C2 C1 121.9(12) . . ?
C3 C2 S1 120.5(12) . . ?
C1 C2 S1 117.6(10) . . ?
C2 C3 C4 116.0(16) . . ?
C2 C3 H3 122.0 . . ?
C4 C3 H3 122.0 . . ?
C5 C4 C3 121.1(18) . . ?
C5 C4 H4 119.4 . . ?
C3 C4 H4 119.4 . . ?
C4 C5 C6 122.8(19) . . ?
C4 C5 H5 118.6 . . ?
C6 C5 H5 118.6 . . ?
C5 C6 C1 119.0(18) . . ?
C5 C6 H6 120.5 . . ?
C1 C6 H6 120.5 . . ?
C12 C7 C8 119.1(9) . . ?
C12 C7 S5 120.0(8) . . ?
C8 C7 S5 120.9(7) . . ?
C9 C8 C7 118.9(10) . . ?
C9 C8 C13 117.7(10) . . ?
C7 C8 C13 123.3(8) . . ?
C10 C9 C8 122.8(11) . . ?
C10 C9 H9 118.6 . . ?
C8 C9 H9 118.6 . . ?
C9 C10 C11 117.7(12) . . ?
C9 C10 H10 121.1 . . ?
C11 C10 H10 121.1 . . ?
C10 C11 C12 122.6(11) . . ?
C10 C11 H11 118.7 . . ?
C12 C11 H11 118.7 . . ?
C7 C12 C11 118.8(11) . . ?
C7 C12 C28 124.1(9) . . ?
C11 C12 C28 116.7(10) . . ?
C18 C13 C14 118.5(9) . . ?
C18 C13 C8 121.0(8) . . ?
C14 C13 C8 120.1(8) . . ?
C15 C14 C13 119.1(9) . . ?
C15 C14 C19 121.0(9) . . ?
C13 C14 C19 119.9(10) . . ?
C16 C15 C14 122.4(9) . . ?
C16 C15 H15 118.8 . . ?
C14 C15 H15 118.8 . . ?
C15 C16 C17 116.9(10) . . ?
C15 C16 C25 122.6(9) . . ?
C17 C16 C25 120.4(10) . . ?
C18 C17 C16 124.4(10) . . ?
C18 C17 H17 117.8 . . ?
C16 C17 H17 117.8 . . ?
C17 C18 C13 118.6(9) . . ?
C17 C18 C22 120.6(9) . . ?
C13 C18 C22 120.8(9) . . ?
C21 C19 C14 112.8(10) . . ?
C21 C19 C20 110.2(10) . . ?
C14 C19 C20 112.0(9) . . ?
C21 C19 H19 107.2 . . ?
C14 C19 H19 107.2 . . ?
C20 C19 H19 107.2 . . ?
C19 C20 H20A 109.5 . . ?
C19 C20 H20B 109.5 . . ?
H20A C20 H20B 109.5 . . ?
C19 C20 H20C 109.5 . . ?
H20A C20 H20C 109.5 . . ?
H20B C20 H20C 109.5 . . ?
C19 C21 H21A 109.5 . . ?
C19 C21 H21B 109.5 . . ?
H21A C21 H21B 109.5 . . ?
C19 C21 H21C 109.5 . . ?
H21A C21 H21C 109.5 . . ?
H21B C21 H21C 109.5 . . ?
C24 C22 C18 113.6(8) . . ?
C24 C22 C23 109.5(8) . . ?
C18 C22 C23 108.7(8) . . ?
C24 C22 H22 108.3 . . ?
C18 C22 H22 108.3 . . ?
C23 C22 H22 108.3 . . ?
C22 C23 H23A 109.5 . . ?
C22 C23 H23B 109.5 . . ?
H23A C23 H23B 109.5 . . ?
C22 C23 H23C 109.5 . . ?
H23A C23 H23C 109.5 . . ?
H23B C23 H23C 109.5 . . ?
C22 C24 H24A 109.5 . . ?
C22 C24 H24B 109.5 . . ?
H24A C24 H24B 109.5 . . ?
C22 C24 H24C 109.5 . . ?
H24A C24 H24C 109.5 . . ?
H24B C24 H24C 109.5 . . ?
C27 C25 C26 114.8(10) . . ?
C27 C25 C16 113.3(9) . . ?
C26 C25 C16 110.9(11) . . ?
C27 C25 H25 105.7 . . ?
C26 C25 H25 105.7 . . ?
C16 C25 H25 105.7 . . ?
C25 C26 H26A 109.5 . . ?
C25 C26 H26B 109.5 . . ?
H26A C26 H26B 109.5 . . ?
C25 C26 H26C 109.5 . . ?
H26A C26 H26C 109.5 . . ?
H26B C26 H26C 109.5 . . ?
C25 C27 H27A 109.5 . . ?
C25 C27 H27B 109.5 . . ?
H27A C27 H27B 109.5 . . ?
C25 C27 H27C 109.5 . . ?
H27A C27 H27C 109.5 . . ?
H27B C27 H27C 109.5 . . ?
C33 C28 C29 121.6(10) . . ?
C33 C28 C12 121.0(8) . . ?
C29 C28 C12 117.3(10) . . ?
C28 C29 C30 116.5(10) . . ?
C28 C29 C34 123.0(10) . . ?
C30 C29 C34 120.5(10) . . ?
C31 C30 C29 123.4(10) . . ?
C31 C30 H30 118.3 . . ?
C29 C30 H30 118.3 . . ?
C30 C31 C32 117.3(11) . . ?
C30 C31 C40 120.0(11) . . ?
C32 C31 C40 122.6(12) . . ?
C33 C32 C31 121.8(11) . . ?
C33 C32 H32 119.1 . . ?
C31 C32 H32 119.1 . . ?
C28 C33 C32 119.4(9) . . ?
C28 C33 C37 121.7(9) . . ?
C32 C33 C37 118.8(10) . . ?
C29 C34 C35 111.6(11) . . ?
C29 C34 C36 111.9(9) . . ?
C35 C34 C36 110.1(10) . . ?
C29 C34 H34 107.7 . . ?
C35 C34 H34 107.7 . . ?
C36 C34 H34 107.7 . . ?
C34 C35 H35A 109.5 . . ?
C34 C35 H35B 109.5 . . ?
H35A C35 H35B 109.5 . . ?
C34 C35 H35C 109.5 . . ?
H35A C35 H35C 109.5 . . ?
H35B C35 H35C 109.5 . . ?
C34 C36 H36A 109.5 . . ?
C34 C36 H36B 109.5 . . ?
H36A C36 H36B 109.5 . . ?
C34 C36 H36C 109.5 . . ?
H36A C36 H36C 109.5 . . ?
H36B C36 H36C 109.5 . . ?
C39 C37 C33 112.8(10) . . ?
C39 C37 C38 109.9(10) . . ?
C33 C37 C38 110.0(9) . . ?
C39 C37 H37 108.0 . . ?
C33 C37 H37 108.0 . . ?
C38 C37 H37 108.0 . . ?
C37 C38 H38A 109.5 . . ?
C37 C38 H38B 109.5 . . ?
H38A C38 H38B 109.5 . . ?
C37 C38 H38C 109.5 . . ?
H38A C38 H38C 109.5 . . ?
H38B C38 H38C 109.5 . . ?
C37 C39 H39A 109.5 . . ?
C37 C39 H39B 109.5 . . ?
H39A C39 H39B 109.5 . . ?
C37 C39 H39C 109.5 . . ?
H39A C39 H39C 109.5 . . ?
H39B C39 H39C 109.5 . . ?
C42 C40 C41 111.0(14) . . ?
C42 C40 C31 112.7(14) . . ?
C41 C40 C31 110.2(14) . . ?
C42 C40 H40 107.6 . . ?
C41 C40 H40 107.6 . . ?
C31 C40 H40 107.6 . . ?
C40 C41 H41A 109.5 . . ?
C40 C41 H41B 109.5 . . ?
H41A C41 H41B 109.5 . . ?
C40 C41 H41C 109.5 . . ?
H41A C41 H41C 109.5 . . ?
H41B C41 H41C 109.5 . . ?
C40 C42 H42A 109.5 . . ?
C40 C42 H42B 109.5 . . ?
H42A C42 H42B 109.5 . . ?
C40 C42 H42C 109.5 . . ?
H42A C42 H42C 109.5 . . ?
H42B C42 H42C 109.5 . . ?
N2 C43 C44 110.9(14) . . ?
N2 C43 H43A 109.5 . . ?
C44 C43 H43A 109.5 . . ?
N2 C43 H43B 109.5 . . ?
C44 C43 H43B 109.5 . . ?
H43A C43 H43B 108.0 . . ?
C43 C44 H44A 109.5 . . ?
C43 C44 H44B 109.5 . . ?
H44A C44 H44B 109.5 . . ?
C43 C44 H44C 109.5 . . ?
H44A C44 H44C 109.5 . . ?
H44B C44 H44C 109.5 . . ?
C46 C45 N2 118.5(14) . . ?
C46 C45 H45A 107.7 . . ?
N2 C45 H45A 107.7 . . ?
C46 C45 H45B 107.7 . . ?
N2 C45 H45B 107.7 . . ?
H45A C45 H45B 107.1 . . ?
C45 C46 H46A 109.5 . . ?
C45 C46 H46B 109.5 . . ?
H46A C46 H46B 109.5 . . ?
C45 C46 H46C 109.5 . . ?
H46A C46 H46C 109.5 . . ?
H46B C46 H46C 109.5 . . ?
N2 C47 C48 116.6(14) . . ?
N2 C47 H47A 108.1 . . ?
C48 C47 H47A 108.1 . . ?
N2 C47 H47B 108.1 . . ?
C48 C47 H47B 108.1 . . ?
H47A C47 H47B 107.3 . . ?
C47 C48 H48A 109.5 . . ?
C47 C48 H48B 109.5 . . ?
H48A C48 H48B 109.5 . . ?
C47 C48 H48C 109.5 . . ?
H48A C48 H48C 109.5 . . ?
H48B C48 H48C 109.5 . . ?
N2 C49 C50 115.9(10) . . ?
N2 C49 H49A 108.3 . . ?
C50 C49 H49A 108.3 . . ?
N2 C49 H49B 108.3 . . ?
C50 C49 H49B 108.3 . . ?
H49A C49 H49B 107.4 . . ?
C49 C50 H50A 109.5 . . ?
C49 C50 H50B 109.5 . . ?
H50A C50 H50B 109.5 . . ?
C49 C50 H50C 109.5 . . ?
H50A C50 H50C 109.5 . . ?
H50B C50 H50C 109.5 . . ?
N1 C51 C52 110.5(12) . . ?
N1 C51 H51A 109.5 . . ?
C52 C51 H51A 109.5 . . ?
N1 C51 H51B 109.5 . . ?
C52 C51 H51B 109.5 . . ?
H51A C51 H51B 108.1 . . ?
C51 C52 H52A 109.5 . . ?
C51 C52 H52B 109.5 . . ?
H52A C52 H52B 109.5 . . ?
C51 C52 H52C 109.5 . . ?
H52A C52 H52C 109.5 . . ?
H52B C52 H52C 109.5 . . ?
C54 C53 N1 117.6(11) . . ?
C54 C53 H53A 107.9 . . ?
N1 C53 H53A 107.9 . . ?
C54 C53 H53B 107.9 . . ?
N1 C53 H53B 107.9 . . ?
H53A C53 H53B 107.2 . . ?
C53 C54 H54A 109.5 . . ?
C53 C54 H54B 109.5 . . ?
H54A C54 H54B 109.5 . . ?
C53 C54 H54C 109.5 . . ?
H54A C54 H54C 109.5 . . ?
H54B C54 H54C 109.5 . . ?
N1 C55 C56 115.2(10) . . ?
N1 C55 H55A 108.5 . . ?
C56 C55 H55A 108.5 . . ?
N1 C55 H55B 108.5 . . ?
C56 C55 H55B 108.5 . . ?
H55A C55 H55B 107.5 . . ?
C55 C56 H56A 109.5 . . ?
C55 C56 H56B 109.5 . . ?
H56A C56 H56B 109.5 . . ?
C55 C56 H56C 109.5 . . ?
H56A C56 H56C 109.5 . . ?
H56B C56 H56C 109.5 . . ?
N1 C57 C58 111.2(15) . . ?
N1 C57 H57A 109.4 . . ?
C58 C57 H57A 109.4 . . ?
N1 C57 H57B 109.4 . . ?
C58 C57 H57B 109.4 . . ?
H57A C57 H57B 108.0 . . ?
C57 C58 H58A 109.5 . . ?
C57 C58 H58B 109.5 . . ?
H58A C58 H58B 109.5 . . ?
C57 C58 H58C 109.5 . . ?
H58A C58 H58C 109.5 . . ?
H58B C58 H58C 109.5 . . ?

loop_
_geom_bond_atom_site_label_1
_geom_bond_atom_site_label_2
_geom_bond_distance
_geom_bond_site_symmetry_2
_geom_bond_publ_flag
W1 O1 1.748(6) . ?
W1 S4 2.282(2) . ?
W1 S3 2.286(3) . ?
W1 S2 2.409(3) . ?
W1 S1 2.461(3) . ?
W1 Cu1 2.6304(11) . ?
Cu1 S5 2.188(2) . ?
Cu1 S3 2.189(3) . ?
Cu1 S4 2.198(3) . ?
S1 C2 1.770(13) . ?
S2 C1 1.754(12) . ?
S5 C7 1.768(10) . ?
O1W H1WA 0.8501 . ?
O1W H1WB 0.9901 . ?
N1 C55 1.479(13) . ?
N1 C53 1.524(14) . ?
N1 C57 1.538(15) . ?
N1 C51 1.537(15) . ?
N2 C43 1.461(16) . ?
N2 C47 1.474(18) . ?
N2 C45 1.495(15) . ?
N2 C49 1.507(16) . ?
C1 C6 1.392(15) . ?
C1 C2 1.415(16) . ?
C2 C3 1.395(16) . ?
C3 C4 1.43(2) . ?
C3 H3 0.9500 . ?
C4 C5 1.34(3) . ?
C4 H4 0.9500 . ?
C5 C6 1.37(2) . ?
C5 H5 0.9500 . ?
C6 H6 0.9500 . ?
C7 C12 1.393(12) . ?
C7 C8 1.427(13) . ?
C8 C9 1.390(14) . ?
C8 C13 1.495(13) . ?
C9 C10 1.369(16) . ?
C9 H9 0.9500 . ?
C10 C11 1.383(17) . ?
C10 H10 0.9500 . ?
C11 C12 1.403(15) . ?
C11 H11 0.9500 . ?
C12 C28 1.527(14) . ?
C13 C18 1.400(12) . ?
C13 C14 1.431(13) . ?
C14 C15 1.394(14) . ?
C14 C19 1.531(13) . ?
C15 C16 1.371(13) . ?
C15 H15 0.9500 . ?
C16 C17 1.377(13) . ?
C16 C25 1.549(15) . ?
C17 C18 1.377(13) . ?
C17 H17 0.9500 . ?
C18 C22 1.545(12) . ?
C19 C21 1.502(16) . ?
C19 C20 1.552(15) . ?
C19 H19 1.0000 . ?
C20 H20A 0.9800 . ?
C20 H20B 0.9800 . ?
C20 H20C 0.9800 . ?
C21 H21A 0.9800 . ?
C21 H21B 0.9800 . ?
C21 H21C 0.9800 . ?
C22 C24 1.509(13) . ?
C22 C23 1.563(13) . ?
C22 H22 1.0000 . ?
C23 H23A 0.9800 . ?
C23 H23B 0.9800 . ?
C23 H23C 0.9800 . ?
C24 H24A 0.9800 . ?
C24 H24B 0.9800 . ?
C24 H24C 0.9800 . ?
C25 C27 1.484(14) . ?
C25 C26 1.486(15) . ?
C25 H25 1.0000 . ?
C26 H26A 0.9800 . ?
C26 H26B 0.9800 . ?
C26 H26C 0.9800 . ?
C27 H27A 0.9800 . ?
C27 H27B 0.9800 . ?
C27 H27C 0.9800 . ?
C28 C33 1.369(13) . ?
C28 C29 1.414(13) . ?
C29 C30 1.420(15) . ?
C29 C34 1.497(14) . ?
C30 C31 1.363(16) . ?
C30 H30 0.9500 . ?
C31 C32 1.410(14) . ?
C31 C40 1.524(17) . ?
C32 C33 1.389(14) . ?
C32 H32 0.9500 . ?
C33 C37 1.516(13) . ?
C34 C35 1.512(15) . ?
C34 C36 1.516(15) . ?
C34 H34 1.0000 . ?
C35 H35A 0.9800 . ?
C35 H35B 0.9800 . ?
C35 H35C 0.9800 . ?
C36 H36A 0.9800 . ?
C36 H36B 0.9800 . ?
C36 H36C 0.9800 . ?
C37 C39 1.508(15) . ?
C37 C38 1.553(15) . ?
C37 H37 1.0000 . ?
C38 H38A 0.9800 . ?
C38 H38B 0.9800 . ?
C38 H38C 0.9800 . ?
C39 H39A 0.9800 . ?
C39 H39B 0.9800 . ?
C39 H39C 0.9800 . ?
C40 C42 1.47(2) . ?
C40 C41 1.496(19) . ?
C40 H40 1.0000 . ?
C41 H41A 0.9800 . ?
C41 H41B 0.9800 . ?
C41 H41C 0.9800 . ?
C42 H42A 0.9800 . ?
C42 H42B 0.9800 . ?
C42 H42C 0.9800 . ?
C43 C44 1.65(2) . ?
C43 H43A 0.9900 . ?
C43 H43B 0.9900 . ?
C44 H44A 0.9800 . ?
C44 H44B 0.9800 . ?
C44 H44C 0.9800 . ?
C45 C46 1.361(18) . ?
C45 H45A 0.9900 . ?
C45 H45B 0.9900 . ?
C46 H46A 0.9800 . ?
C46 H46B 0.9800 . ?
C46 H46C 0.9800 . ?
C47 C48 1.521(18) . ?
C47 H47A 0.9900 . ?
C47 H47B 0.9900 . ?
C48 H48A 0.9800 . ?
C48 H48B 0.9800 . ?
C48 H48C 0.9800 . ?
C49 C50 1.528(17) . ?
C49 H49A 0.9900 . ?
C49 H49B 0.9900 . ?
C50 H50A 0.9800 . ?
C50 H50B 0.9800 . ?
C50 H50C 0.9800 . ?
C51 C52 1.64(2) . ?
C51 H51A 0.9900 . ?
C51 H51B 0.9900 . ?
C52 H52A 0.9800 . ?
C52 H52B 0.9800 . ?
C52 H52C 0.9800 . ?
C53 C54 1.499(17) . ?
C53 H53A 0.9900 . ?
C53 H53B 0.9900 . ?
C54 H54A 0.9800 . ?
C54 H54B 0.9800 . ?
C54 H54C 0.9800 . ?
C55 C56 1.507(15) . ?
C55 H55A 0.9900 . ?
C55 H55B 0.9900 . ?
C56 H56A 0.9800 . ?
C56 H56B 0.9800 . ?
C56 H56C 0.9800 . ?
C57 C58 1.55(2) . ?
C57 H57A 0.9900 . ?
C57 H57B 0.9900 . ?
C58 H58A 0.9800 . ?
C58 H58B 0.9800 . ?
C58 H58C 0.9800 . ?

loop_
_geom_torsion_atom_site_label_1
_geom_torsion_atom_site_label_2
_geom_torsion_atom_site_label_3
_geom_torsion_atom_site_label_4
_geom_torsion
_geom_torsion_site_symmetry_1
_geom_torsion_site_symmetry_2
_geom_torsion_site_symmetry_3
_geom_torsion_site_symmetry_4
_geom_torsion_publ_flag
O1 W1 Cu1 S5 -66.9(7) . . . . ?
S4 W1 Cu1 S5 32.0(6) . . . . ?
S3 W1 Cu1 S5 -158.8(6) . . . . ?
S2 W1 Cu1 S5 160.4(6) . . . . ?
S1 W1 Cu1 S5 51.9(6) . . . . ?
O1 W1 Cu1 S3 91.9(3) . . . . ?
S4 W1 Cu1 S3 -169.21(13) . . . . ?
S2 W1 Cu1 S3 -40.74(13) . . . . ?
S1 W1 Cu1 S3 -149.25(13) . . . . ?
O1 W1 Cu1 S4 -98.9(3) . . . . ?
S3 W1 Cu1 S4 169.21(13) . . . . ?
S2 W1 Cu1 S4 128.47(13) . . . . ?
S1 W1 Cu1 S4 19.96(13) . . . . ?
O1 W1 S1 C2 -90.1(4) . . . . ?
S4 W1 S1 C2 162.0(4) . . . . ?
S3 W1 S1 C2 56.8(5) . . . . ?
S2 W1 S1 C2 19.0(4) . . . . ?
Cu1 W1 S1 C2 146.1(4) . . . . ?
O1 W1 S2 C1 75.1(4) . . . . ?
S4 W1 S2 C1 -82.6(4) . . . . ?
S3 W1 S2 C1 176.0(4) . . . . ?
S1 W1 S2 C1 -18.5(4) . . . . ?
Cu1 W1 S2 C1 -152.5(4) . . . . ?
S5 Cu1 S3 W1 176.56(11) . . . . ?
S4 Cu1 S3 W1 -9.49(11) . . . . ?
O1 W1 S3 Cu1 -104.6(2) . . . . ?
S4 W1 S3 Cu1 8.82(11) . . . . ?
S2 W1 S3 Cu1 146.78(10) . . . . ?
S1 W1 S3 Cu1 109.1(2) . . . . ?
S5 Cu1 S4 W1 -175.67(9) . . . . ?
S3 Cu1 S4 W1 9.51(11) . . . . ?
O1 W1 S4 Cu1 100.8(2) . . . . ?
S3 W1 S4 Cu1 -8.79(11) . . . . ?
S2 W1 S4 Cu1 -101.35(14) . . . . ?
S1 W1 S4 Cu1 -165.03(10) . . . . ?
S3 Cu1 S5 C7 -11.4(4) . . . . ?
S4 Cu1 S5 C7 175.0(3) . . . . ?
W1 Cu1 S5 C7 145.3(7) . . . . ?
W1 S2 C1 C6 -162.9(9) . . . . ?
W1 S2 C1 C2 15.8(10) . . . . ?
C6 C1 C2 C3 -3.0(17) . . . . ?
S2 C1 C2 C3 178.2(8) . . . . ?
C6 C1 C2 S1 179.8(9) . . . . ?
S2 C1 C2 S1 1.1(12) . . . . ?
W1 S1 C2 C3 165.8(8) . . . . ?
W1 S1 C2 C1 -17.0(9) . . . . ?
C1 C2 C3 C4 4.2(16) . . . . ?
S1 C2 C3 C4 -178.7(9) . . . . ?
C2 C3 C4 C5 -1(2) . . . . ?
C3 C4 C5 C6 -4(3) . . . . ?
C4 C5 C6 C1 5(3) . . . . ?
C2 C1 C6 C5 -1.7(19) . . . . ?
S2 C1 C6 C5 177.1(11) . . . . ?
Cu1 S5 C7 C12 96.0(7) . . . . ?
Cu1 S5 C7 C8 -85.9(7) . . . . ?
C12 C7 C8 C9 -3.0(13) . . . . ?
S5 C7 C8 C9 178.9(8) . . . . ?
C12 C7 C8 C13 171.8(8) . . . . ?
S5 C7 C8 C13 -6.4(12) . . . . ?
C7 C8 C9 C10 0.1(17) . . . . ?
C13 C8 C9 C10 -175.0(11) . . . . ?
C8 C9 C10 C11 2(2) . . . . ?
C9 C10 C11 C12 0(2) . . . . ?
C8 C7 C12 C11 4.1(14) . . . . ?
S5 C7 C12 C11 -177.7(8) . . . . ?
C8 C7 C12 C28 -168.7(8) . . . . ?
S5 C7 C12 C28 9.4(13) . . . . ?
C10 C11 C12 C7 -2.5(18) . . . . ?
C10 C11 C12 C28 170.9(12) . . . . ?
C9 C8 C13 C18 -76.2(12) . . . . ?
C7 C8 C13 C18 109.0(11) . . . . ?
C9 C8 C13 C14 95.9(11) . . . . ?
C7 C8 C13 C14 -78.9(12) . . . . ?
C18 C13 C14 C15 -1.2(15) . . . . ?
C8 C13 C14 C15 -173.4(10) . . . . ?
C18 C13 C14 C19 177.8(9) . . . . ?
C8 C13 C14 C19 5.6(14) . . . . ?
C13 C14 C15 C16 -0.6(17) . . . . ?
C19 C14 C15 C16 -179.6(11) . . . . ?
C14 C15 C16 C17 1.6(18) . . . . ?
C14 C15 C16 C25 179.6(11) . . . . ?
C15 C16 C17 C18 -0.8(18) . . . . ?
C25 C16 C17 C18 -178.8(11) . . . . ?
C16 C17 C18 C13 -1.0(17) . . . . ?
C16 C17 C18 C22 -178.6(10) . . . . ?
C14 C13 C18 C17 1.9(14) . . . . ?
C8 C13 C18 C17 174.1(9) . . . . ?
C14 C13 C18 C22 179.5(9) . . . . ?
C8 C13 C18 C22 -8.3(14) . . . . ?
C15 C14 C19 C21 82.5(14) . . . . ?
C13 C14 C19 C21 -96.4(13) . . . . ?
C15 C14 C19 C20 -42.5(15) . . . . ?
C13 C14 C19 C20 138.5(10) . . . . ?
C17 C18 C22 C24 40.4(13) . . . . ?
C13 C18 C22 C24 -137.2(10) . . . . ?
C17 C18 C22 C23 -81.8(12) . . . . ?
C13 C18 C22 C23 100.6(11) . . . . ?
C15 C16 C25 C27 26.3(18) . . . . ?
C17 C16 C25 C27 -155.8(12) . . . . ?
C15 C16 C25 C26 -104.5(13) . . . . ?
C17 C16 C25 C26 73.4(15) . . . . ?
C7 C12 C28 C33 -99.2(11) . . . . ?
C11 C12 C28 C33 87.8(12) . . . . ?
C7 C12 C28 C29 84.0(12) . . . . ?
C11 C12 C28 C29 -89.0(12) . . . . ?
C33 C28 C29 C30 -0.4(15) . . . . ?
C12 C28 C29 C30 176.4(9) . . . . ?
C33 C28 C29 C34 -178.9(10) . . . . ?
C12 C28 C29 C34 -2.1(14) . . . . ?
C28 C29 C30 C31 -1.5(17) . . . . ?
C34 C29 C30 C31 177.1(11) . . . . ?
C29 C30 C31 C32 1.4(18) . . . . ?
C29 C30 C31 C40 -175.1(13) . . . . ?
C30 C31 C32 C33 0.5(18) . . . . ?
C40 C31 C32 C33 176.9(13) . . . . ?
C29 C28 C33 C32 2.2(15) . . . . ?
C12 C28 C33 C32 -174.5(9) . . . . ?
C29 C28 C33 C37 177.8(9) . . . . ?
C12 C28 C33 C37 1.1(14) . . . . ?
C31 C32 C33 C28 -2.3(16) . . . . ?
C31 C32 C33 C37 -178.0(10) . . . . ?
C28 C29 C34 C35 -120.7(12) . . . . ?
C30 C29 C34 C35 60.8(13) . . . . ?
C28 C29 C34 C36 115.3(12) . . . . ?
C30 C29 C34 C36 -63.2(15) . . . . ?
C28 C33 C37 C39 139.2(11) . . . . ?
C32 C33 C37 C39 -45.2(13) . . . . ?
C28 C33 C37 C38 -97.6(12) . . . . ?
C32 C33 C37 C38 77.9(13) . . . . ?
C30 C31 C40 C42 -134.8(15) . . . . ?
C32 C31 C40 C42 49(2) . . . . ?
C30 C31 C40 C41 100.6(15) . . . . ?
C32 C31 C40 C41 -75.7(19) . . . . ?
C47 N2 C43 C44 53.3(15) . . . . ?
C45 N2 C43 C44 -66.0(19) . . . . ?
C49 N2 C43 C44 171.8(13) . . . . ?
C43 N2 C45 C46 -47(2) . . . . ?
C47 N2 C45 C46 -170.0(17) . . . . ?
C49 N2 C45 C46 73.2(19) . . . . ?
C43 N2 C47 C48 53.8(16) . . . . ?
C45 N2 C47 C48 178.2(13) . . . . ?
C49 N2 C47 C48 -63.7(16) . . . . ?
C43 N2 C49 C50 -178.8(13) . . . . ?
C47 N2 C49 C50 -57.9(16) . . . . ?
C45 N2 C49 C50 56.8(17) . . . . ?
C55 N1 C51 C52 -44.2(14) . . . . ?
C53 N1 C51 C52 75.3(13) . . . . ?
C57 N1 C51 C52 -163.1(11) . . . . ?
C55 N1 C53 C54 -56.2(17) . . . . ?
C57 N1 C53 C54 60.2(17) . . . . ?
C51 N1 C53 C54 -177.9(13) . . . . ?
C53 N1 C55 C56 -174.8(12) . . . . ?
C57 N1 C55 C56 66.0(14) . . . . ?
C51 N1 C55 C56 -55.6(15) . . . . ?
C55 N1 C57 C58 179.2(12) . . . . ?
C53 N1 C57 C58 61.4(15) . . . . ?
C51 N1 C57 C58 -58.6(15) . . . . ?
